data_9007992
loop_
_publ_author_name
'Bindi, L.'

_publ_section_title
;
 Reinvestigation of the crystal structure of polyhalite, K2Ca2Mg(SO4)4*2H2O
;
_journal_name_full 'Acta Crystallographica, Section E'
_journal_page_first i135
_journal_page_last i136
_journal_paper_doi 10.1107/S1600536805020507
_journal_volume 61
_journal_year 2005
_chemical_formula_sum 'Ca2 H4 K2 Mg O18 S4'
_chemical_name_mineral Polyhalite
_space_group_IT_number 2
_symmetry_space_group_name_Hall '-P 1'
_symmetry_space_group_name_H-M 'P -1'
_cell_angle_alpha 104.01
_cell_angle_beta 101.19
_cell_angle_gamma 114.10
_cell_formula_units_Z 1
_cell_length_a 6.975
_cell_length_b 6.984
_cell_length_c 8.899
_cell_volume 362.337
_database_code_amcsd 0010450
_exptl_crystal_density_diffrn 2.763
_cod_original_formula_sum 'K2 Ca2 Mg S4 O18 H4'
_cod_database_code 9007992

loop_
_space_group_symop_operation_xyz
x,y,z
-x,-y,-z

loop_
_atom_site_aniso_label
_atom_site_aniso_U_11
_atom_site_aniso_U_22
_atom_site_aniso_U_33
_atom_site_aniso_U_12
_atom_site_aniso_U_13
_atom_site_aniso_U_23
K 0.01990 0.02440 0.02270 0.01000 0.00700 0.00670
Ca 0.01320 0.01440 0.01620 0.00670 0.00490 0.00520
Mg 0.01400 0.01520 0.01380 0.00650 0.00300 0.00280
S1 0.01210 0.01270 0.01250 0.00650 0.00440 0.00280
S2 0.01440 0.01250 0.01240 0.00730 0.00450 0.00300
O1 0.02460 0.01580 0.01380 0.01260 0.00660 0.00310
O2 0.01870 0.01530 0.02390 0.00650 0.00190 0.00070
O3 0.01860 0.02320 0.01720 0.01140 0.00330 0.00380
O4 0.01720 0.02030 0.01560 0.00860 0.00570 0.00100
O5 0.02530 0.02110 0.02000 0.01150 0.00940 0.00770
O6 0.02130 0.01900 0.01860 0.01290 0.00450 0.00650
O7 0.02290 0.02230 0.02190 0.01070 0.01180 0.01080
O8 0.01680 0.01980 0.01910 0.00520 0.00030 -0.00020
Wat9 0.01320 0.01350 0.02440 0.00830 0.01030 0.00900

loop_
_atom_site_label
_atom_site_fract_x
_atom_site_fract_y
_atom_site_fract_z
_atom_site_U_iso_or_equiv
_atom_site_type_symbol
_atom_site_attached_hydrogens
K 0.52448 0.78828 0.57178 0.02290 K 0
Ca 0.12539 0.36459 -0.25711 0.01460 Ca 0
Mg 0.00000 0.00000 0.00000 0.01530 Mg 0
S1 0.31293 0.56434 0.14152 0.01250 S 0
S2 -0.05661 0.18567 0.35769 0.01310 S 0
O1 -0.03700 0.00820 0.23690 0.01740 O 0
O2 0.12840 0.33540 0.03870 0.02200 O 0
O3 0.49860 0.55400 0.24150 0.02020 O 0
O4 -0.23440 0.31000 0.75170 0.01890 O 0
O5 0.37820 0.67210 0.02220 0.02160 O 0
O6 -0.17280 0.27860 0.26870 0.01880 O 0
O7 -0.17780 0.08440 0.46010 0.02110 O 0
O8 0.16770 0.36100 0.46800 0.02230 O 0
Wat9 0.31070 0.04320 0.08290 0.01520 O 2

loop_
_cod_changelog_entry_id
_cod_changelog_entry_author
_cod_changelog_entry_date
_cod_changelog_entry_text
1
;cod-tools version 3.8.0
Id: cif_guess_AMCSD_atom_types 9574 2023-05-10 09:00:05Z saulius
;
2023-05-10T18:51:06+03:00
;Derived atom types and hydrogen counts
from atom names that follow the AMCSD naming convention
(Wat == water, O-H == hydroxyl).
;

loop_
_cod_related_entry_id
_cod_related_entry_database
_cod_related_entry_code
1 AMCSD 0010450

_cod_duplicate_entry 2206573
